data_2017656
loop_
_publ_author_name
'Lee, Gene-Hsiang'

_publ_section_title
;
 Hydrogen-bonded supramolecular networks of
 <i>N</i>,<i>N</i>'-bis(4-pyridylmethyl)oxalamide and
 4,4'-{[oxalylbis(azanediyl)]dimethylene}dipyridinium dinitrate
;
_journal_coeditor_code UK3019
_journal_issue 5
_journal_name_full 'Acta Crystallographica Section C'
_journal_page_first o241
_journal_page_last o244
_journal_paper_doi 10.1107/S0108270110010280
_journal_volume 66
_journal_year 2010
_chemical_formula_iupac 'C14 H14 N4 O2'
_chemical_formula_moiety 'C14 H14 N4 O2'
_chemical_formula_sum 'C14 H14 N4 O2'
_chemical_formula_weight 270.29
_chemical_name_systematic
;
<i>N</i>,<i>N</i>'-bis(4-pyridylmethyl)oxalamide
;
_space_group_IT_number 14
_symmetry_cell_setting monoclinic
_symmetry_space_group_name_Hall '-P 2ybc'
_symmetry_space_group_name_H-M 'P 1 21/c 1'
_atom_sites_solution_hydrogens geom
_atom_sites_solution_primary direct
_atom_sites_solution_secondary difmap
_audit_creation_method SHELXL97
_cell_angle_alpha 90.00
_cell_angle_beta 103.465(2)
_cell_angle_gamma 90.00
_cell_formula_units_Z 2
_cell_length_a 4.7578(2)
_cell_length_b 13.8845(4)
_cell_length_c 10.1331(3)
_cell_measurement_reflns_used 7355
_cell_measurement_temperature 150(2)
_cell_measurement_theta_max 27.50
_cell_measurement_theta_min 2.53
_cell_volume 650.99(4)
_computing_cell_refinement 'DENZO-SMN (Otwinowski & Minor, 1997)'
_computing_data_collection 'COLLECT (Nonius, 1998)'
_computing_data_reduction 'DENZO-SMN (Otwinowski & Minor, 1997)'
_computing_molecular_graphics 'XP in SHELXTL (Sheldrick, 2008)'
_computing_publication_material 'SHELXTL (Sheldrick, 2008)'
_computing_structure_refinement 'SHELXL97 (Sheldrick, 2008)'
_computing_structure_solution 'SHELXS97 (Sheldrick, 2008)'
_diffrn_ambient_temperature 150(2)
_diffrn_measured_fraction_theta_full 0.994
_diffrn_measured_fraction_theta_max 0.994
_diffrn_measurement_device_type 'Nonius KappaCCD area-detector'
_diffrn_measurement_method \w
_diffrn_radiation_monochromator graphite
_diffrn_radiation_source 'fine-focus sealed tube'
_diffrn_radiation_type MoK\a
_diffrn_radiation_wavelength 0.71073
_diffrn_reflns_av_R_equivalents 0.0432
_diffrn_reflns_av_sigmaI/netI 0.0543
_diffrn_reflns_limit_h_max 6
_diffrn_reflns_limit_h_min -6
_diffrn_reflns_limit_k_max 17
_diffrn_reflns_limit_k_min -17
_diffrn_reflns_limit_l_max 13
_diffrn_reflns_limit_l_min -13
_diffrn_reflns_number 7355
_diffrn_reflns_theta_full 27.50
_diffrn_reflns_theta_max 27.50
_diffrn_reflns_theta_min 2.53
_exptl_absorpt_coefficient_mu 0.096
_exptl_absorpt_correction_T_max 0.9857
_exptl_absorpt_correction_T_min 0.9717
_exptl_absorpt_correction_type multi-scan
_exptl_absorpt_process_details '(SORTAV; Blessing, 1995)'
_exptl_crystal_colour colourless
_exptl_crystal_density_diffrn 1.379
_exptl_crystal_density_method 'not measured'
_exptl_crystal_description block
_exptl_crystal_F_000 284
_exptl_crystal_size_max 0.30
_exptl_crystal_size_mid 0.25
_exptl_crystal_size_min 0.15
_refine_diff_density_max 0.143
_refine_diff_density_min -0.189
_refine_ls_extinction_method none
_refine_ls_goodness_of_fit_ref 1.025
_refine_ls_hydrogen_treatment constr
_refine_ls_matrix_type full
_refine_ls_number_parameters 91
_refine_ls_number_reflns 1485
_refine_ls_number_restraints 0
_refine_ls_restrained_S_all 1.025
_refine_ls_R_factor_all 0.0937
_refine_ls_R_factor_gt 0.0404
_refine_ls_shift/su_max 0.000
_refine_ls_shift/su_mean 0.000
_refine_ls_structure_factor_coef Fsqd
_refine_ls_weighting_details 'calc w = 1/[\s^2^(Fo^2^)+(0.0485P)^2^+0.0000P] where P=(Fo^2^+2Fc^2^)/3'
_refine_ls_weighting_scheme calc
_refine_ls_wR_factor_gt 0.0857
_refine_ls_wR_factor_ref 0.1006
_reflns_number_gt 868
_reflns_number_total 1485
_reflns_threshold_expression I>2\s(I)
_cod_data_source_file uk3019.cif
_cod_data_source_block I
_cod_original_sg_symbol_H-M 'P 21/c'
_cod_database_code 2017656
_cod_database_fobs_code 2017656

loop_
_symmetry_equiv_pos_as_xyz
'x, y, z'
'-x, y+1/2, -z+1/2'
'-x, -y, -z'
'x, -y-1/2, z-1/2'

loop_
_atom_site_type_symbol
_atom_site_label
_atom_site_fract_x
_atom_site_fract_y
_atom_site_fract_z
_atom_site_U_iso_or_equiv
_atom_site_adp_type
_atom_site_calc_flag
_atom_site_refinement_flags
_atom_site_occupancy
_atom_site_disorder_assembly
_atom_site_disorder_group
O O1 0.3332(2) 0.44615(7) 0.84468(10) 0.0399(3) Uani d . 1 . .
N N1 -0.0172(3) 0.75701(10) 0.51536(12) 0.0424(4) Uani d . 1 . .
N N2 0.6582(2) 0.56810(8) 0.88710(11) 0.0332(3) Uani d . 1 . .
H H2 0.7647 0.6053 0.9495 0.040 Uiso calc R 1 . .
C C1 0.1514(3) 0.78547(11) 0.63302(16) 0.0447(4) Uani d . 1 . .
H H1 0.1177 0.8475 0.6657 0.054 Uiso calc R 1 . .
C C2 0.3706(3) 0.73127(11) 0.71042(17) 0.0414(4) Uani d . 1 . .
H H2A 0.4832 0.7559 0.7935 0.050 Uiso calc R 1 . .
C C3 0.4257(3) 0.64065(10) 0.66615(13) 0.0303(4) Uani d . 1 . .
C C4 0.2493(4) 0.60952(11) 0.54642(14) 0.0407(4) Uani d . 1 . .
H H4 0.2756 0.5471 0.5130 0.049 Uiso calc R 1 . .
C C5 0.0343(3) 0.66852(12) 0.47464(15) 0.0463(5) Uani d . 1 . .
H H5 -0.0833 0.6451 0.3920 0.056 Uiso calc R 1 . .
C C6 0.6693(3) 0.58036(11) 0.74618(13) 0.0352(4) Uani d . 1 . .
H H6A 0.6633 0.5161 0.7031 0.042 Uiso calc R 1 . .
H H6B 0.8553 0.6110 0.7426 0.042 Uiso calc R 1 . .
C C7 0.4898(3) 0.50156(10) 0.92348(14) 0.0303(4) Uani d . 1 . .

loop_
_atom_site_aniso_label
_atom_site_aniso_U_11
_atom_site_aniso_U_22
_atom_site_aniso_U_33
_atom_site_aniso_U_12
_atom_site_aniso_U_13
_atom_site_aniso_U_23
O1 0.0489(7) 0.0389(6) 0.0301(6) -0.0069(5) 0.0057(5) -0.0051(5)
N1 0.0437(9) 0.0468(8) 0.0368(8) 0.0078(7) 0.0094(7) 0.0086(7)
N2 0.0377(8) 0.0354(7) 0.0247(7) -0.0028(6) 0.0036(6) -0.0006(5)
C1 0.0424(10) 0.0323(9) 0.0568(11) 0.0007(8) 0.0063(10) -0.0002(8)
C2 0.0382(10) 0.0355(9) 0.0452(10) -0.0010(8) -0.0011(8) -0.0054(8)
C3 0.0303(8) 0.0350(9) 0.0272(8) 0.0007(7) 0.0099(7) 0.0047(7)
C4 0.0479(10) 0.0442(9) 0.0297(8) 0.0111(8) 0.0083(8) -0.0050(7)
C5 0.0475(11) 0.0627(12) 0.0267(8) 0.0112(9) 0.0047(8) -0.0041(8)
C6 0.0366(9) 0.0412(9) 0.0288(9) 0.0042(7) 0.0096(7) 0.0033(6)
C7 0.0325(9) 0.0280(8) 0.0293(8) 0.0057(7) 0.0051(7) -0.0005(7)

loop_
_atom_type_symbol
_atom_type_description
_atom_type_scat_dispersion_real
_atom_type_scat_dispersion_imag
_atom_type_scat_source
C C 0.0033 0.0016 'International Tables Vol C Tables 4.2.6.8 and 6.1.1.4'
H H 0.0000 0.0000 'International Tables Vol C Tables 4.2.6.8 and 6.1.1.4'
N N 0.0061 0.0033 'International Tables Vol C Tables 4.2.6.8 and 6.1.1.4'
O O 0.0106 0.0060 'International Tables Vol C Tables 4.2.6.8 and 6.1.1.4'

loop_
_geom_angle_atom_site_label_1
_geom_angle_atom_site_label_2
_geom_angle_atom_site_label_3
_geom_angle_site_symmetry_1
_geom_angle_site_symmetry_3
_geom_angle
_geom_angle_publ_flag
C1 N1 C5 . . 115.66(13) ?
C7 N2 C6 . . 121.09(12) yes
C7 N2 H2 . . 119.5 ?
C6 N2 H2 . . 119.5 ?
N1 C1 C2 . . 124.55(15) ?
N1 C1 H1 . . 117.7 ?
C2 C1 H1 . . 117.7 ?
C1 C2 C3 . . 119.32(14) ?
C1 C2 H2A . . 120.3 ?
C3 C2 H2A . . 120.3 ?
C4 C3 C2 . . 116.75(14) ?
C4 C3 C6 . . 122.43(13) ?
C2 C3 C6 . . 120.82(13) ?
C3 C4 C5 . . 120.30(14) ?
C3 C4 H4 . . 119.8 ?
C5 C4 H4 . . 119.8 ?
N1 C5 C4 . . 123.39(14) ?
N1 C5 H5 . . 118.3 ?
C4 C5 H5 . . 118.3 ?
N2 C6 C3 . . 113.31(12) yes
N2 C6 H6A . . 108.9 ?
C3 C6 H6A . . 108.9 ?
N2 C6 H6B . . 108.9 ?
C3 C6 H6B . . 108.9 ?
H6A C6 H6B . . 107.7 ?
O1 C7 N2 . . 124.65(13) yes
O1 C7 C7 . 3_667 121.76(17) yes
N2 C7 C7 . 3_667 113.59(16) yes

loop_
_geom_bond_atom_site_label_1
_geom_bond_atom_site_label_2
_geom_bond_site_symmetry_2
_geom_bond_distance
_geom_bond_publ_flag
O1 C7 . 1.2280(16) yes
N1 C1 . 1.3327(19) ?
N1 C5 . 1.3369(19) ?
N2 C7 . 1.3301(18) yes
N2 C6 . 1.4511(17) yes
N2 H2 . 0.8800 ?
C1 C2 . 1.374(2) ?
C1 H1 . 0.9500 ?
C2 C3 . 1.381(2) ?
C2 H2A . 0.9500 ?
C3 C4 . 1.374(2) ?
C3 C6 . 1.5046(19) ?
C4 C5 . 1.378(2) ?
C4 H4 . 0.9500 ?
C5 H5 . 0.9500 ?
C6 H6A . 0.9900 ?
C6 H6B . 0.9900 ?
C7 C7 3_667 1.532(3) yes

loop_
_geom_hbond_atom_site_label_D
_geom_hbond_atom_site_label_H
_geom_hbond_atom_site_label_A
_geom_hbond_site_symmetry_A
_geom_hbond_distance_DH
_geom_hbond_distance_HA
_geom_hbond_distance_DA
_geom_hbond_angle_DHA
N2 H2 O1 3_667 0.88 2.35 2.716(2) 105
N2 H2 N1 4_676 0.88 2.20 3.006(2) 152
C1 H1 O1 2_556 0.95 2.53 3.254(2) 133
